data_1555280
loop_
_publ_author_name
'Ganesh Kumar, Mothukuri'
'Gopi, Hosahudya N.'

_publ_section_title
;
 \g- and \b-Peptide Foldamers from Common Multifaceted Building Blocks:
 Synthesis and Structural Characterization.
;
_journal_issue 19
_journal_name_full 'Organic letters'
_journal_page_first 4738
_journal_page_last 4741
_journal_paper_doi 10.1021/acs.orglett.5b02263
_journal_volume 17
_journal_year 2015
_chemical_formula_moiety 'C38 H55 N7 O10, 2(C3 H8 O)'
_chemical_formula_sum 'C44 H71 N7 O12'
_chemical_formula_weight 888.08
_chemical_name_common Boc-(UgFNM)2-NHMe
_chemical_name_systematic Boc-(UgFNM)2-NHMe
_space_group_crystal_system hexagonal
_space_group_IT_number 169
_space_group_name_Hall 'P 61'
_space_group_name_H-M_alt 'P 61'
_atom_sites_solution_hydrogens geom
_audit_creation_method SHELXL-2014/7
_cell_angle_alpha 90
_cell_angle_beta 90
_cell_angle_gamma 120
_cell_formula_units_Z 6
_cell_length_a 27.637(18)
_cell_length_b 27.637(18)
_cell_length_c 11.845(8)
_cell_measurement_temperature 100(2)
_cell_volume 7835(9)
_computing_structure_refinement 'SHELXL-2014/7 (Sheldrick, 2014)'
_diffrn_ambient_temperature 100(2)
_diffrn_measured_fraction_theta_full 0.980
_diffrn_measured_fraction_theta_max 0.980
_diffrn_measurement_device_type 'fine focus sealed tube'
_diffrn_radiation_type MoK\a
_diffrn_radiation_wavelength 0.71073
_diffrn_reflns_av_R_equivalents 0.3425
_diffrn_reflns_av_unetI/netI 0.4055
_diffrn_reflns_Laue_measured_fraction_full 0.980
_diffrn_reflns_Laue_measured_fraction_max 0.980
_diffrn_reflns_limit_h_max 31
_diffrn_reflns_limit_h_min -32
_diffrn_reflns_limit_k_max 32
_diffrn_reflns_limit_k_min -31
_diffrn_reflns_limit_l_max 13
_diffrn_reflns_limit_l_min -7
_diffrn_reflns_number 51473
_diffrn_reflns_point_group_measured_fraction_full 0.839
_diffrn_reflns_point_group_measured_fraction_max 0.839
_diffrn_reflns_theta_full 25.026
_diffrn_reflns_theta_max 25.026
_diffrn_reflns_theta_min 4.091
_exptl_absorpt_coefficient_mu 0.083
_exptl_absorpt_correction_T_max 0.996
_exptl_absorpt_correction_T_min 0.992
_exptl_absorpt_correction_type multi-scan
_exptl_absorpt_process_details SADABS
_exptl_crystal_colour colorless
_exptl_crystal_density_diffrn 1.132
_exptl_crystal_density_method 'not measured'
_exptl_crystal_description rodshape
_exptl_crystal_F_000 2880
_exptl_crystal_size_max 0.1
_exptl_crystal_size_mid 0.1
_exptl_crystal_size_min 0.05
_platon_squeeze_details
;
Total Potential Solvent Accessible Void Vol ..................   869.6 Ang^3
;
_refine_diff_density_max 0.426
_refine_diff_density_min -0.286
_refine_diff_density_rms 0.071
_refine_ls_abs_structure_details
;
 Flack x determined using 456 quotients [(I+)-(I-)]/[(I+)+(I-)]
 (Parsons, Flack and Wagner, Acta Cryst. B69 (2013) 249-259).
;
_refine_ls_abs_structure_Flack -1.4(10)
_refine_ls_extinction_method none
_refine_ls_goodness_of_fit_ref 0.928
_refine_ls_hydrogen_treatment constr
_refine_ls_matrix_type full
_refine_ls_number_parameters 581
_refine_ls_number_reflns 7748
_refine_ls_number_restraints 289
_refine_ls_restrained_S_all 0.913
_refine_ls_R_factor_all 0.2669
_refine_ls_R_factor_gt 0.1189
_refine_ls_shift/su_max 0.000
_refine_ls_shift/su_mean 0.000
_refine_ls_structure_factor_coef Fsqd
_refine_ls_weighting_details 'w=1/[\s^2^(Fo^2^)+(0.0858P)^2^] where P=(Fo^2^+2Fc^2^)/3'
_refine_ls_weighting_scheme calc
_refine_ls_wR_factor_gt 0.2095
_refine_ls_wR_factor_ref 0.2638
_reflns_Friedel_coverage 0.627
_reflns_Friedel_fraction_full 0.683
_reflns_Friedel_fraction_max 0.683
_reflns_number_gt 2696
_reflns_number_total 7748
_reflns_threshold_expression 'I > 2\s(I)'
_cod_data_source_file ol5b02263_si_003.cif
_cod_data_source_block P5
_cod_original_cell_volume 7835(11)
_cod_database_code 1555280
_shelx_shelxl_version_number 2014/7
_shelx_space_group_comment
;
The symmetry employed for this shelxl refinement is uniquely defined
by the following loop, which should always be used as a source of
symmetry information in preference to the above space-group names.
They are only intended as comments.
;

loop_
_space_group_symop_operation_xyz
'x, y, z'
'x-y, x, z+1/6'
'y, -x+y, z+5/6'
'-y, x-y, z+1/3'
'-x+y, -x, z+2/3'
'-x, -y, z+1/2'

loop_
_atom_site_label
_atom_site_type_symbol
_atom_site_fract_x
_atom_site_fract_y
_atom_site_fract_z
_atom_site_U_iso_or_equiv
_atom_site_adp_type
_atom_site_occupancy
_atom_site_site_symmetry_order
_atom_site_calc_flag
_atom_site_refinement_flags_posn
_atom_site_refinement_flags_adp
O11 O 0.4953(5) 0.7501(5) 0.4651(13) 0.088(5) Uani 1 1 d . .
H11 H 0.5170 0.7690 0.5152 0.133 Uiso 1 1 calc R U
O1 O 0.8313(4) 1.1221(4) 1.1111(9) 0.031(2) Uani 1 1 d . U
O2 O 0.7451(4) 1.0463(4) 1.1345(9) 0.034(3) Uani 1 1 d . U
C44 C 0.3394(4) 0.5653(5) -0.0132(11) 0.015(3) Uani 1 1 d . U
H44A H 0.3342 0.5337 -0.0567 0.023 Uiso 1 1 calc R U
H44B H 0.3326 0.5897 -0.0601 0.023 Uiso 1 1 calc R U
H44C H 0.3139 0.5527 0.0492 0.023 Uiso 1 1 calc R U
C43 C 0.4301(7) 0.6489(7) -0.020(2) 0.090(8) Uani 1 1 d . .
H43A H 0.4396 0.6455 -0.0966 0.135 Uiso 1 1 calc R U
H43B H 0.4635 0.6669 0.0246 0.135 Uiso 1 1 calc R U
H43C H 0.4121 0.6709 -0.0187 0.135 Uiso 1 1 calc R U
O3 O 0.6408(3) 0.9821(3) 0.8948(8) 0.024(2) Uani 1 1 d . U
O12 O 0.4170(8) 0.5631(9) 0.078(2) 0.163(8) Uani 1 1 d . U
H12 H 0.3956 0.5417 0.1261 0.245 Uiso 1 1 calc R U
O6 O 0.6320(3) 0.8450(3) 1.0657(8) 0.025(2) Uani 1 1 d . U
N1 N 0.7694(4) 1.1018(4) 0.9800(10) 0.023(3) Uani 1 1 d . U
H1 H 0.7976 1.1278 0.9448 0.028 Uiso 1 1 calc R U
N2 N 0.7301(4) 0.9998(4) 0.8803(10) 0.020(3) Uani 1 1 d . U
H2 H 0.7649 1.0245 0.8861 0.024 Uiso 1 1 calc R U
N4 N 0.5488(4) 0.8875(4) 1.0007(10) 0.025(3) Uani 1 1 d . U
H4 H 0.5799 0.9170 0.9844 0.030 Uiso 1 1 calc R U
O9 O 0.6172(4) 0.8151(3) 0.7586(10) 0.042(3) Uani 1 1 d . .
O8 O 0.5489(4) 0.7312(4) 0.7565(9) 0.040(3) Uani 1 1 d . U
O7 O 0.4997(4) 0.8264(4) 1.1355(10) 0.047(3) Uani 1 1 d . .
O5 O 0.8482(5) 0.9264(5) 1.0704(13) 0.071(4) Uani 1 1 d . .
O4 O 0.7919(4) 0.8529(4) 0.9751(11) 0.056(4) Uani 1 1 d . .
C3 C 0.9158(6) 1.1612(7) 1.2177(18) 0.069(6) Uani 1 1 d . .
H3A H 0.9358 1.1635 1.1497 0.103 Uiso 1 1 calc R U
H3B H 0.9343 1.1557 1.2810 0.103 Uiso 1 1 calc R U
H3C H 0.9149 1.1952 1.2278 0.103 Uiso 1 1 calc R U
C2 C 0.8561(7) 1.1119(6) 1.2093(17) 0.049(5) Uani 1 1 d . .
C5 C 0.7777(6) 1.0859(6) 1.0805(14) 0.033(4) Uani 1 1 d . U
C6 C 0.7143(5) 1.0769(5) 0.9263(13) 0.024(3) Uani 1 1 d . U
C8 C 0.6916(5) 1.0149(5) 0.9017(13) 0.021(3) Uani 1 1 d . U
C9 C 0.7144(5) 0.9425(5) 0.8472(12) 0.016(3) Uani 1 1 d . U
H9A H 0.6735 0.9205 0.8485 0.020 Uiso 1 1 calc R U
C18 C 0.7362(5) 0.9148(5) 0.9323(12) 0.019(3) Uani 1 1 d . U
H18 H 0.7158 0.8745 0.9176 0.023 Uiso 1 1 calc R U
C19 C 0.7240(4) 0.9234(5) 1.0527(12) 0.016(3) Uani 1 1 d . U
H19A H 0.7408 0.9632 1.0661 0.019 Uiso 1 1 calc R U
H19B H 0.7421 0.9096 1.1028 0.019 Uiso 1 1 calc R U
C21 C 0.6620(5) 0.8951(5) 1.0838(12) 0.020(3) Uani 1 1 d . U
N7 N 0.6460(4) 0.9270(4) 1.1319(10) 0.024(3) Uani 1 1 d . U
H7 H 0.6685 0.9625 1.1324 0.029 Uiso 1 1 calc R U
C22 C 0.5892(5) 0.9038(6) 1.1873(13) 0.028(4) Uani 1 1 d . U
C25 C 0.5417(6) 0.8678(6) 1.1075(14) 0.031(4) Uani 1 1 d . U
C26 C 0.5058(5) 0.8609(5) 0.9083(13) 0.027(4) Uani 1 1 d . .
H26 H 0.4726 0.8283 0.9393 0.033 Uiso 1 1 calc R U
C27 C 0.4896(5) 0.9044(5) 0.8699(13) 0.023(3) Uani 1 1 d . U
H27A H 0.4593 0.8871 0.8156 0.028 Uiso 1 1 calc R U
H27B H 0.5213 0.9350 0.8324 0.028 Uiso 1 1 calc R U
C28 C 0.4711(5) 0.9276(5) 0.9693(13) 0.027(4) Uani 1 1 d . U
C33 C 0.4247(6) 0.8929(6) 1.0279(14) 0.033(4) Uani 1 1 d . U
H33 H 0.4044 0.8553 1.0087 0.040 Uiso 1 1 calc R U
C32 C 0.4078(6) 0.9125(6) 1.1142(15) 0.042(4) Uani 1 1 d . U
H32 H 0.3757 0.8884 1.1541 0.050 Uiso 1 1 calc R U
C31 C 0.4379(6) 0.9686(6) 1.1441(16) 0.049(5) Uani 1 1 d . U
H31 H 0.4262 0.9824 1.2032 0.059 Uiso 1 1 calc R U
C4 C 0.8570(8) 1.0587(8) 1.204(2) 0.086(7) Uani 1 1 d . U
H4A H 0.8194 1.0279 1.2014 0.129 Uiso 1 1 calc R U
H4B H 0.8754 1.0554 1.2701 0.129 Uiso 1 1 calc R U
H4C H 0.8768 1.0585 1.1379 0.129 Uiso 1 1 calc R U
C17 C 0.7211(6) 1.1071(6) 0.8140(14) 0.039(4) Uani 1 1 d . U
H17A H 0.7349 1.1460 0.8279 0.059 Uiso 1 1 calc R U
H17B H 0.6857 1.0912 0.7764 0.059 Uiso 1 1 calc R U
H17C H 0.7472 1.1029 0.7671 0.059 Uiso 1 1 calc R U
C10 C 0.7330(6) 0.9404(6) 0.7257(15) 0.045(5) Uani 1 1 d . .
H10A H 0.7206 0.9020 0.7052 0.054 Uiso 1 1 calc R U
H10B H 0.7735 0.9613 0.7214 0.054 Uiso 1 1 calc R U
C11 C 0.7080(5) 0.9656(6) 0.6411(14) 0.030(4) Uani 1 1 d . U
C12 C 0.6539(5) 0.9357(6) 0.6129(13) 0.034(4) Uani 1 1 d . U
H12A H 0.6324 0.8992 0.6393 0.041 Uiso 1 1 calc R U
C13 C 0.6299(7) 0.9585(6) 0.5452(15) 0.050(5) Uani 1 1 d . U
H13 H 0.5923 0.9375 0.5258 0.059 Uiso 1 1 calc R U
C14 C 0.6623(6) 1.0139(6) 0.5052(16) 0.050(5) Uani 1 1 d . U
H14 H 0.6466 1.0290 0.4572 0.060 Uiso 1 1 calc R U
C15 C 0.7171(7) 1.0453(7) 0.5379(16) 0.052(5) Uani 1 1 d . U
H15 H 0.7387 1.0824 0.5158 0.062 Uiso 1 1 calc R U
C16 C 0.7395(6) 1.0200(6) 0.6050(14) 0.041(4) Uani 1 1 d . U
H16 H 0.7768 1.0406 0.6261 0.050 Uiso 1 1 calc R U
C30 C 0.4866(6) 1.0040(7) 1.0827(15) 0.047(5) Uani 1 1 d . U
H30 H 0.5082 1.0415 1.1022 0.056 Uiso 1 1 calc R U
C29 C 0.5017(6) 0.9829(6) 0.9945(14) 0.038(4) Uani 1 1 d . U
H29 H 0.5330 1.0063 0.9516 0.046 Uiso 1 1 calc R U
C34 C 0.5304(6) 0.8414(6) 0.8154(14) 0.034(4) Uani 1 1 d . U
H34 H 0.5671 0.8728 0.7952 0.041 Uiso 1 1 calc R U
C36 C 0.5392(5) 0.7956(5) 0.8653(12) 0.014(3) Uani 1 1 d . U
H36A H 0.5591 0.8085 0.9363 0.016 Uiso 1 1 calc R U
H36B H 0.5031 0.7631 0.8809 0.016 Uiso 1 1 calc R U
N5 N 0.5710(5) 0.7794(5) 0.7888(11) 0.033(3) Uani 1 1 d . U
C35 C 0.4956(5) 0.8222(5) 0.7103(14) 0.032(4) Uani 1 1 d . U
H35A H 0.5149 0.8130 0.6535 0.038 Uiso 1 1 calc R U
H35B H 0.4910 0.8525 0.6812 0.038 Uiso 1 1 calc R U
C37 C 0.4377(7) 0.7711(6) 0.7313(16) 0.038(4) Uani 1 1 d . U
O10 O 0.4079(4) 0.7716(5) 0.8058(13) 0.083(5) Uani 1 1 d . .
N6 N 0.4229(5) 0.7287(5) 0.6578(14) 0.062(5) Uani 1 1 d . .
H6A H 0.4450 0.7325 0.6033 0.075 Uiso 1 1 calc R U
C38 C 0.3688(7) 0.6756(8) 0.6690(18) 0.076(6) Uani 1 1 d . U
H38A H 0.3700 0.6556 0.7342 0.114 Uiso 1 1 calc R U
H38B H 0.3624 0.6532 0.6028 0.114 Uiso 1 1 calc R U
H38C H 0.3390 0.6838 0.6774 0.114 Uiso 1 1 calc R U
C24 C 0.5842(6) 0.9550(6) 1.2249(15) 0.043(5) Uani 1 1 d . .
H24A H 0.5489 0.9423 1.2613 0.065 Uiso 1 1 calc R U
H24B H 0.5869 0.9770 1.1599 0.065 Uiso 1 1 calc R U
H24C H 0.6138 0.9774 1.2766 0.065 Uiso 1 1 calc R U
C23 C 0.5867(5) 0.8699(6) 1.2880(14) 0.038(5) Uani 1 1 d . .
H23A H 0.5958 0.8421 1.2657 0.058 Uiso 1 1 calc R U
H23B H 0.5497 0.8520 1.3191 0.058 Uiso 1 1 calc R U
H23C H 0.6129 0.8939 1.3438 0.058 Uiso 1 1 calc R U
C20 C 0.7980(5) 0.9351(5) 0.9164(13) 0.028(4) Uani 1 1 d . U
H20A H 0.8198 0.9747 0.9339 0.033 Uiso 1 1 calc R U
H20B H 0.8052 0.9299 0.8385 0.033 Uiso 1 1 calc R U
N3 N 0.8149(5) 0.9021(6) 0.9946(13) 0.037(4) Uani 1 1 d . .
C7 C 0.6723(5) 1.0837(5) 0.9999(13) 0.033(4) Uani 1 1 d . U
H7A H 0.6676 1.0648 1.0705 0.050 Uiso 1 1 calc R U
H7B H 0.6370 1.0678 0.9616 0.050 Uiso 1 1 calc R U
H7C H 0.6860 1.1227 1.0135 0.050 Uiso 1 1 calc R U
C40 C 0.5082(13) 0.7088(12) 0.429(3) 0.144(10) Uani 1 1 d . U
H40 H 0.4810 0.6810 0.4809 0.173 Uiso 1 1 calc R U
C39 C 0.4745(10) 0.6752(10) 0.325(2) 0.122(9) Uani 1 1 d . U
H39A H 0.4900 0.6533 0.2967 0.184 Uiso 1 1 calc R U
H39B H 0.4763 0.7004 0.2674 0.184 Uiso 1 1 calc R U
H39C H 0.4363 0.6509 0.3464 0.184 Uiso 1 1 calc R U
C41 C 0.5516(13) 0.7037(11) 0.475(3) 0.167(12) Uani 1 1 d . U
H41A H 0.5847 0.7398 0.4781 0.251 Uiso 1 1 calc R U
H41B H 0.5585 0.6793 0.4285 0.251 Uiso 1 1 calc R U
H41C H 0.5416 0.6885 0.5495 0.251 Uiso 1 1 calc R U
C1 C 0.8261(11) 1.1134(11) 1.311(3) 0.143(10) Uani 1 1 d . U
H1A H 0.8254 1.1478 1.3123 0.214 Uiso 1 1 calc R U
H1B H 0.8448 1.1110 1.3770 0.214 Uiso 1 1 calc R U
H1C H 0.7885 1.0825 1.3094 0.214 Uiso 1 1 calc R U
C42 C 0.3923(11) 0.5933(11) 0.026(3) 0.123(9) Uani 1 1 d . U
H42 H 0.3838 0.6061 0.0964 0.148 Uiso 1 1 calc R U

loop_
_atom_site_aniso_label
_atom_site_aniso_U_11
_atom_site_aniso_U_22
_atom_site_aniso_U_33
_atom_site_aniso_U_23
_atom_site_aniso_U_13
_atom_site_aniso_U_12
O11 0.085(10) 0.085(9) 0.103(14) -0.020(9) -0.001(9) 0.049(8)
O1 0.030(3) 0.031(3) 0.030(3) -0.0003(13) -0.0005(13) 0.0147(17)
O2 0.034(3) 0.031(3) 0.033(4) 0.001(2) -0.002(2) 0.014(2)
C44 0.014(4) 0.015(4) 0.016(4) -0.003(2) 0.001(2) 0.007(3)
C43 0.050(12) 0.071(13) 0.14(2) 0.082(14) 0.035(13) 0.022(11)
O3 0.024(3) 0.023(3) 0.026(3) -0.002(2) 0.000(2) 0.012(2)
O12 0.164(8) 0.162(8) 0.165(8) 0.000(3) -0.001(3) 0.082(5)
O6 0.026(3) 0.024(3) 0.024(3) 0.002(2) 0.000(2) 0.012(2)
N1 0.023(3) 0.023(3) 0.023(3) 0.0004(13) 0.0000(13) 0.0114(18)
N2 0.020(3) 0.020(3) 0.020(3) -0.0001(13) 0.0002(13) 0.0102(18)
N4 0.025(3) 0.025(3) 0.026(3) -0.0001(13) 0.0001(13) 0.0127(19)
O9 0.031(6) 0.021(5) 0.075(10) -0.002(6) 0.016(6) 0.013(5)
O8 0.042(3) 0.037(3) 0.042(4) -0.004(2) -0.001(2) 0.022(3)
O7 0.030(6) 0.035(6) 0.061(10) 0.021(6) 0.005(6) 0.004(5)
O5 0.076(9) 0.052(8) 0.094(13) -0.022(8) -0.045(9) 0.039(7)
O4 0.035(6) 0.036(7) 0.095(11) 0.022(7) -0.006(7) 0.016(6)
C3 0.054(12) 0.061(12) 0.057(17) -0.001(11) 0.006(11) 0.003(10)
C2 0.051(11) 0.040(10) 0.065(17) -0.027(10) 0.008(10) 0.029(9)
C5 0.033(4) 0.033(4) 0.033(4) -0.0002(13) 0.0002(13) 0.017(2)
C6 0.024(4) 0.024(4) 0.023(4) -0.0001(13) 0.0000(13) 0.012(2)
C8 0.021(3) 0.021(3) 0.020(4) 0.0005(13) -0.0003(13) 0.010(2)
C9 0.016(3) 0.017(3) 0.017(3) 0.0000(13) 0.0002(13) 0.0085(19)
C18 0.019(3) 0.019(3) 0.019(4) 0.0002(13) 0.0000(13) 0.010(2)
C19 0.016(3) 0.016(3) 0.016(3) -0.0003(13) -0.0002(13) 0.0085(19)
C21 0.020(3) 0.020(3) 0.020(4) 0.0002(13) -0.0007(13) 0.010(2)
N7 0.025(3) 0.024(3) 0.024(3) -0.0005(13) -0.0003(13) 0.0121(18)
C22 0.028(4) 0.028(4) 0.028(4) -0.0001(13) 0.0000(13) 0.014(2)
C25 0.030(4) 0.031(4) 0.031(4) 0.0000(13) 0.0002(13) 0.015(2)
C26 0.015(7) 0.026(8) 0.038(12) 0.006(8) -0.006(7) 0.008(6)
C27 0.023(4) 0.023(4) 0.023(4) 0.0003(13) -0.0004(13) 0.011(2)
C28 0.027(4) 0.027(4) 0.027(4) 0.0003(13) -0.0003(13) 0.014(2)
C33 0.033(4) 0.033(4) 0.033(4) -0.0001(13) -0.0002(13) 0.017(2)
C32 0.042(4) 0.042(4) 0.042(5) -0.0003(13) 0.0003(13) 0.021(2)
C31 0.049(5) 0.049(5) 0.050(5) -0.0002(13) 0.0000(13) 0.025(3)
C4 0.085(7) 0.085(7) 0.086(7) 0.001(3) -0.003(3) 0.042(4)
C17 0.040(5) 0.039(5) 0.041(5) 0.001(3) -0.002(3) 0.021(3)
C10 0.051(10) 0.035(9) 0.047(15) -0.015(9) -0.003(9) 0.020(8)
C11 0.030(4) 0.030(4) 0.030(4) -0.0007(13) 0.0002(13) 0.015(2)
C12 0.034(4) 0.034(4) 0.034(4) -0.0005(13) 0.0007(13) 0.017(2)
C13 0.049(5) 0.050(5) 0.049(5) -0.0001(13) 0.0000(13) 0.025(3)
C14 0.050(5) 0.050(5) 0.050(5) 0.0000(13) -0.0002(13) 0.025(3)
C15 0.052(5) 0.051(5) 0.052(5) -0.0003(13) 0.0003(13) 0.026(3)
C16 0.042(4) 0.041(4) 0.041(4) 0.0001(13) 0.0000(13) 0.021(2)
C30 0.047(5) 0.047(5) 0.047(5) -0.0002(13) -0.0002(13) 0.024(3)
C29 0.038(4) 0.038(4) 0.038(4) -0.0002(13) 0.0004(13) 0.019(2)
C34 0.034(4) 0.034(4) 0.034(4) 0.0002(13) 0.0003(13) 0.017(2)
C36 0.014(3) 0.013(3) 0.013(3) -0.0001(13) -0.0001(13) 0.0061(19)
N5 0.033(3) 0.032(3) 0.032(3) 0.0002(13) 0.0003(13) 0.016(2)
C35 0.032(4) 0.032(4) 0.032(4) -0.0003(13) 0.0003(13) 0.016(2)
C37 0.038(4) 0.038(4) 0.038(4) -0.0004(13) 0.0004(13) 0.019(2)
O10 0.037(7) 0.081(9) 0.091(13) -0.009(8) 0.022(8) 0.000(7)
N6 0.029(8) 0.052(9) 0.072(14) -0.005(9) 0.016(8) -0.004(7)
C38 0.076(7) 0.077(7) 0.076(7) 0.001(3) -0.002(3) 0.038(4)
C24 0.025(9) 0.057(10) 0.052(15) -0.005(10) 0.001(9) 0.023(8)
C23 0.017(8) 0.036(9) 0.055(15) 0.001(9) 0.007(8) 0.007(7)
C20 0.028(4) 0.027(4) 0.028(4) 0.0000(13) 0.0002(13) 0.014(2)
N3 0.028(8) 0.026(8) 0.050(13) 0.019(8) 0.020(8) 0.009(7)
C7 0.032(5) 0.032(5) 0.033(5) -0.002(3) 0.000(3) 0.015(3)
C40 0.144(10) 0.144(10) 0.144(10) -0.0003(14) -0.0001(14) 0.072(5)
C39 0.122(9) 0.123(9) 0.123(9) -0.002(3) 0.001(3) 0.061(5)
C41 0.166(12) 0.169(12) 0.167(12) -0.001(3) 0.000(3) 0.084(6)
C1 0.142(10) 0.143(10) 0.142(10) -0.001(3) 0.001(3) 0.070(6)
C42 0.123(9) 0.123(9) 0.123(9) 0.0002(14) -0.0004(14) 0.062(5)

loop_
_atom_type_symbol
_atom_type_description
_atom_type_scat_dispersion_real
_atom_type_scat_dispersion_imag
_atom_type_scat_source
C C 0.0033 0.0016 'International Tables Vol C Tables 4.2.6.8 and 6.1.1.4'
H H 0.0000 0.0000 'International Tables Vol C Tables 4.2.6.8 and 6.1.1.4'
N N 0.0061 0.0033 'International Tables Vol C Tables 4.2.6.8 and 6.1.1.4'
O O 0.0106 0.0060 'International Tables Vol C Tables 4.2.6.8 and 6.1.1.4'

loop_
_geom_angle_atom_site_label_1
_geom_angle_atom_site_label_2
_geom_angle_atom_site_label_3
_geom_angle
C40 O11 H11 109.5
C5 O1 C2 121.3(12)
C42 C44 H44A 109.5
C42 C44 H44B 109.5
H44A C44 H44B 109.5
C42 C44 H44C 109.5
H44A C44 H44C 109.5
H44B C44 H44C 109.5
C42 C43 H43A 109.5
C42 C43 H43B 109.5
H43A C43 H43B 109.5
C42 C43 H43C 109.5
H43A C43 H43C 109.5
H43B C43 H43C 109.5
C42 O12 H12 109.5
C5 N1 C6 123.0(12)
C5 N1 H1 118.5
C6 N1 H1 118.5
C8 N2 C9 121.9(10)
C8 N2 H2 119.0
C9 N2 H2 119.0
C25 N4 C26 124.2(12)
C25 N4 H4 117.9
C26 N4 H4 117.9
C2 C3 H3A 109.5
C2 C3 H3B 109.5
H3A C3 H3B 109.5
C2 C3 H3C 109.5
H3A C3 H3C 109.5
H3B C3 H3C 109.5
O1 C2 C1 108.8(15)
O1 C2 C4 113.9(15)
C1 C2 C4 110.5(19)
O1 C2 C3 106.5(14)
C1 C2 C3 107.1(17)
C4 C2 C3 109.8(14)
O2 C5 N1 127.3(14)
O2 C5 O1 125.2(15)
N1 C5 O1 107.5(13)
N1 C6 C17 107.8(11)
N1 C6 C8 110.8(10)
C17 C6 C8 108.3(12)
N1 C6 C7 111.6(12)
C17 C6 C7 108.8(11)
C8 C6 C7 109.5(11)
O3 C8 N2 123.0(11)
O3 C8 C6 120.9(11)
N2 C8 C6 115.9(10)
N2 C9 C10 111.5(11)
N2 C9 C18 112.2(10)
C10 C9 C18 111.5(11)
N2 C9 H9A 107.1
C10 C9 H9A 107.1
C18 C9 H9A 107.1
C19 C18 C20 110.9(11)
C19 C18 C9 111.2(10)
C20 C18 C9 112.3(11)
C19 C18 H18 107.4
C20 C18 H18 107.4
C9 C18 H18 107.4
C18 C19 C21 115.3(11)
C18 C19 H19A 108.4
C21 C19 H19A 108.4
C18 C19 H19B 108.4
C21 C19 H19B 108.4
H19A C19 H19B 107.5
O6 C21 N7 125.2(11)
O6 C21 C19 119.1(11)
N7 C21 C19 115.7(11)
C21 N7 C22 122.3(11)
C21 N7 H7 118.8
C22 N7 H7 118.8
C23 C22 N7 108.9(10)
C23 C22 C25 109.4(12)
N7 C22 C25 112.5(13)
C23 C22 C24 110.1(13)
N7 C22 C24 106.5(10)
C25 C22 C24 109.5(11)
O7 C25 N4 121.3(14)
O7 C25 C22 124.1(15)
N4 C25 C22 114.5(13)
N4 C26 C34 108.2(10)
N4 C26 C27 107.4(10)
C34 C26 C27 114.6(13)
N4 C26 H26 108.8
C34 C26 H26 108.8
C27 C26 H26 108.8
C26 C27 C28 112.6(12)
C26 C27 H27A 109.1
C28 C27 H27A 109.1
C26 C27 H27B 109.1
C28 C27 H27B 109.1
H27A C27 H27B 107.8
C33 C28 C29 121.6(15)
C33 C28 C27 119.4(12)
C29 C28 C27 119.1(13)
C32 C33 C28 120.1(14)
C32 C33 H33 119.9
C28 C33 H33 119.9
C33 C32 C31 120.5(16)
C33 C32 H32 119.7
C31 C32 H32 119.7
C32 C31 C30 118.4(16)
C32 C31 H31 120.8
C30 C31 H31 120.8
C2 C4 H4A 109.5
C2 C4 H4B 109.5
H4A C4 H4B 109.5
C2 C4 H4C 109.5
H4A C4 H4C 109.5
H4B C4 H4C 109.5
C6 C17 H17A 109.5
C6 C17 H17B 109.5
H17A C17 H17B 109.5
C6 C17 H17C 109.5
H17A C17 H17C 109.5
H17B C17 H17C 109.5
C9 C10 C11 110.5(11)
C9 C10 H10A 109.5
C11 C10 H10A 109.5
C9 C10 H10B 109.5
C11 C10 H10B 109.5
H10A C10 H10B 108.1
C12 C11 C16 119.9(14)
C12 C11 C10 119.3(13)
C16 C11 C10 120.4(13)
C11 C12 C13 120.4(14)
C11 C12 H12A 119.8
C13 C12 H12A 119.8
C12 C13 C14 120.1(15)
C12 C13 H13 120.0
C14 C13 H13 120.0
C15 C14 C13 119.4(16)
C15 C14 H14 120.3
C13 C14 H14 120.3
C14 C15 C16 118.2(16)
C14 C15 H15 120.9
C16 C15 H15 120.9
C11 C16 C15 122.0(15)
C11 C16 H16 119.0
C15 C16 H16 119.0
C29 C30 C31 119.4(15)
C29 C30 H30 120.3
C31 C30 H30 120.3
C28 C29 C30 119.9(15)
C28 C29 H29 120.1
C30 C29 H29 120.1
C35 C34 C36 111.7(11)
C35 C34 C26 113.7(12)
C36 C34 C26 107.4(12)
C35 C34 H34 108.0
C36 C34 H34 108.0
C26 C34 H34 108.0
N5 C36 C34 112.3(12)
N5 C36 H36A 109.1
C34 C36 H36A 109.1
N5 C36 H36B 109.1
C34 C36 H36B 109.1
H36A C36 H36B 107.9
O9 N5 O8 123.2(12)
O9 N5 C36 118.5(11)
O8 N5 C36 118.3(11)
C34 C35 C37 112.4(13)
C34 C35 H35A 109.1
C37 C35 H35A 109.1
C34 C35 H35B 109.1
C37 C35 H35B 109.1
H35A C35 H35B 107.9
O10 C37 N6 124.5(16)
O10 C37 C35 120.6(15)
N6 C37 C35 114.8(15)
C37 N6 C38 121.2(15)
C37 N6 H6A 119.4
C38 N6 H6A 119.4
N6 C38 H38A 109.5
N6 C38 H38B 109.5
H38A C38 H38B 109.5
N6 C38 H38C 109.5
H38A C38 H38C 109.5
H38B C38 H38C 109.5
C22 C24 H24A 109.5
C22 C24 H24B 109.5
H24A C24 H24B 109.5
C22 C24 H24C 109.5
H24A C24 H24C 109.5
H24B C24 H24C 109.5
C22 C23 H23A 109.5
C22 C23 H23B 109.5
H23A C23 H23B 109.5
C22 C23 H23C 109.5
H23A C23 H23C 109.5
H23B C23 H23C 109.5
C18 C20 N3 109.1(11)
C18 C20 H20A 109.9
N3 C20 H20A 109.9
C18 C20 H20B 109.9
N3 C20 H20B 109.9
H20A C20 H20B 108.3
O4 N3 O5 126.4(14)
O4 N3 C20 114.4(14)
O5 N3 C20 119.2(13)
C6 C7 H7A 109.5
C6 C7 H7B 109.5
H7A C7 H7B 109.5
C6 C7 H7C 109.5
H7A C7 H7C 109.5
H7B C7 H7C 109.5
C41 C40 O11 123(3)
C41 C40 C39 123(3)
O11 C40 C39 114(2)
C41 C40 H40 92.0
O11 C40 H40 92.0
C39 C40 H40 92.0
C40 C39 H39A 109.5
C40 C39 H39B 109.5
H39A C39 H39B 109.5
C40 C39 H39C 109.5
H39A C39 H39C 109.5
H39B C39 H39C 109.5
C40 C41 H41A 109.5
C40 C41 H41B 109.5
H41A C41 H41B 109.5
C40 C41 H41C 109.5
H41A C41 H41C 109.5
H41B C41 H41C 109.5
C2 C1 H1A 109.5
C2 C1 H1B 109.5
H1A C1 H1B 109.5
C2 C1 H1C 109.5
H1A C1 H1C 109.5
H1B C1 H1C 109.5
C44 C42 O12 120(2)
C44 C42 C43 118(2)
O12 C42 C43 118(2)
C44 C42 H42 96.4
O12 C42 H42 96.4
C43 C42 H42 96.4

loop_
_geom_bond_atom_site_label_1
_geom_bond_atom_site_label_2
_geom_bond_distance
O11 C40 1.42(3)
O11 H11 0.8200
O1 C5 1.358(15)
O1 C2 1.45(2)
O2 C5 1.197(15)
C44 C42 1.35(3)
C44 H44A 0.9600
C44 H44B 0.9600
C44 H44C 0.9600
C43 C42 1.47(3)
C43 H43A 0.9600
C43 H43B 0.9600
C43 H43C 0.9600
O3 C8 1.235(13)
O12 C42 1.45(3)
O12 H12 0.8200
O6 C21 1.227(13)
N1 C5 1.328(18)
N1 C6 1.466(15)
N1 H1 0.8600
N2 C8 1.347(14)
N2 C9 1.470(14)
N2 H2 0.8600
N4 C25 1.352(17)
N4 C26 1.510(17)
N4 H4 0.8600
O9 N5 1.212(12)
O8 N5 1.218(13)
O7 C25 1.199(15)
O5 N3 1.220(16)
O4 N3 1.200(14)
C3 C2 1.53(2)
C3 H3A 0.9600
C3 H3B 0.9600
C3 H3C 0.9600
C2 C1 1.47(3)
C2 C4 1.48(2)
C6 C17 1.531(19)
C6 C8 1.531(17)
C6 C7 1.536(17)
C9 C10 1.54(2)
C9 C18 1.559(17)
C9 H9A 0.9800
C18 C19 1.511(18)
C18 C20 1.518(16)
C18 H18 0.9800
C19 C21 1.532(16)
C19 H19A 0.9700
C19 H19B 0.9700
C21 N7 1.297(15)
N7 C22 1.516(16)
N7 H7 0.8600
C22 C23 1.496(19)
C22 C25 1.517(19)
C22 C24 1.555(18)
C26 C34 1.53(2)
C26 C27 1.546(16)
C26 H26 0.9800
C27 C28 1.546(19)
C27 H27A 0.9700
C27 H27B 0.9700
C28 C33 1.348(18)
C28 C29 1.358(18)
C33 C32 1.346(19)
C33 H33 0.9300
C32 C31 1.389(19)
C32 H32 0.9300
C31 C30 1.41(2)
C31 H31 0.9300
C4 H4A 0.9600
C4 H4B 0.9600
C4 H4C 0.9600
C17 H17A 0.9600
C17 H17B 0.9600
C17 H17C 0.9600
C10 C11 1.56(2)
C10 H10A 0.9700
C10 H10B 0.9700
C11 C12 1.340(17)
C11 C16 1.377(18)
C12 C13 1.379(19)
C12 H12A 0.9300
C13 C14 1.41(2)
C13 H13 0.9300
C14 C15 1.37(2)
C14 H14 0.9300
C15 C16 1.39(2)
C15 H15 0.9300
C16 H16 0.9300
C30 C29 1.36(2)
C30 H30 0.9300
C29 H29 0.9300
C34 C35 1.50(2)
C34 C36 1.521(17)
C34 H34 0.9800
C36 N5 1.479(16)
C36 H36A 0.9700
C36 H36B 0.9700
C35 C37 1.535(19)
C35 H35A 0.9700
C35 H35B 0.9700
C37 O10 1.211(19)
C37 N6 1.348(19)
N6 C38 1.488(19)
N6 H6A 0.8600
C38 H38A 0.9600
C38 H38B 0.9600
C38 H38C 0.9600
C24 H24A 0.9600
C24 H24B 0.9600
C24 H24C 0.9600
C23 H23A 0.9600
C23 H23B 0.9600
C23 H23C 0.9600
C20 N3 1.529(17)
C20 H20A 0.9700
C20 H20B 0.9700
C7 H7A 0.9600
C7 H7B 0.9600
C7 H7C 0.9600
C40 C41 1.39(3)
C40 C39 1.54(3)
C40 H40 0.9800
C39 H39A 0.9600
C39 H39B 0.9600
C39 H39C 0.9600
C41 H41A 0.9600
C41 H41B 0.9600
C41 H41C 0.9600
C1 H1A 0.9600
C1 H1B 0.9600
C1 H1C 0.9600
C42 H42 0.9800

loop_
_platon_squeeze_void_nr
_platon_squeeze_void_average_x
_platon_squeeze_void_average_y
_platon_squeeze_void_average_z
_platon_squeeze_void_volume
_platon_squeeze_void_count_electrons
_platon_squeeze_void_content
1 0.000 0.000 -0.006 687 247 ' '
2 0.074 0.483 0.056 17 3 ' '
3 0.211 0.474 0.776 13 2 ' '
4 0.263 0.789 0.443 13 2 ' '
5 0.410 0.926 0.722 17 3 ' '
6 0.474 0.263 0.610 13 2 ' '
7 0.483 0.410 0.889 17 3 ' '
8 0.516 0.590 0.389 17 3 ' '
9 0.526 0.737 0.110 13 2 ' '
10 0.590 0.074 0.222 17 3 ' '
11 0.737 0.211 0.943 13 2 ' '
12 0.789 0.526 0.276 13 2 ' '
13 0.926 0.517 0.556 17 3 ' '
